data_7212400
loop_
_publ_author_name
'Nakano, Hideyuki'
'Seki, Shu'
'Kageyama, Hiroshi'

_publ_section_title
;
 Photoinduced vitrification near the surfaces of single crystals of
 azobenzene-based molecular materials with glass-forming ability.
;
_journal_issue 28
_journal_name_full 'Physical chemistry chemical physics : PCCP'
_journal_page_first 7772
_journal_page_last 7774
_journal_paper_doi 10.1039/b926570h
_journal_volume 12
_journal_year 2010
_chemical_formula_moiety 'C43 H34 N4 '
_chemical_formula_sum 'C43 H34 N4'
_chemical_formula_weight 606.77
_space_group_IT_number 14
_symmetry_cell_setting monoclinic
_symmetry_Int_Tables_number 14
_symmetry_space_group_name_Hall '-P 2yab'
_symmetry_space_group_name_H-M 'P 1 21/a 1'
_cell_angle_alpha 90
_cell_angle_beta 100.1372(7)
_cell_angle_gamma 90
_cell_formula_units_Z 4
_cell_length_a 16.5817(3)
_cell_length_b 11.9938(2)
_cell_length_c 17.3483(3)
_cell_measurement_reflns_used 50331
_cell_measurement_temperature 296.2
_cell_measurement_theta_max 71.6
_cell_measurement_theta_min 3.4
_cell_volume 3396.33(10)
_computing_cell_refinement PROCESS-AUTO
_computing_data_collection PROCESS-AUTO
_computing_data_reduction 'teXsan Ver. 1.11'
_computing_publication_material 'teXsan Ver. 1.11'
_computing_structure_refinement 'teXsan Ver. 1.10'
_computing_structure_solution SAPI90
_diffrn_ambient_temperature 296
_diffrn_detector_area_resol_mean 10.00
_diffrn_measured_fraction_theta_full 0.9917
_diffrn_measured_fraction_theta_max 0.9917
_diffrn_measurement_device_type 'Rigaku RAXIS-RAPID Imaging Plate'
_diffrn_measurement_method \w
_diffrn_radiation_type 'Cu K\a'
_diffrn_radiation_wavelength 1.5419
_diffrn_reflns_av_R_equivalents 0.036
_diffrn_reflns_limit_h_max 20
_diffrn_reflns_limit_h_min 0
_diffrn_reflns_limit_k_max 14
_diffrn_reflns_limit_k_min 0
_diffrn_reflns_limit_l_max 21
_diffrn_reflns_limit_l_min -21
_diffrn_reflns_number 65569
_diffrn_reflns_theta_full 71.67
_diffrn_reflns_theta_max 71.67
_exptl_absorpt_coefficient_mu 0.540
_exptl_absorpt_correction_type none
_exptl_crystal_colour black
_exptl_crystal_density_diffrn 1.187
_exptl_crystal_density_method 'not measured'
_exptl_crystal_description prism
_exptl_crystal_size_max 0.400
_exptl_crystal_size_mid 0.400
_exptl_crystal_size_min 0.100
_refine_diff_density_max 0.15
_refine_diff_density_min -0.18
_refine_ls_extinction_method none
_refine_ls_goodness_of_fit_ref 2.112
_refine_ls_hydrogen_treatment noref
_refine_ls_number_parameters 424
_refine_ls_number_reflns 6586
_refine_ls_R_factor_gt 0.0493
_refine_ls_shift/su_max 0.0073
_refine_ls_structure_factor_coef Fsqd
_refine_ls_weighting_details 'w = 1/[\s^2^(Fo^2^) + (0.05000(Max(Fo^2^,0) + 2Fc^2^)/3)^2^]'
_refine_ls_weighting_scheme calc
_refine_ls_wR_factor_ref 0.1623
_reflns_number_gt 5010
_reflns_number_total 6586
_reflns_threshold_expression F^2^>2.0\s(F^2^)
_cod_data_source_file b926570h_1.txt
_cod_data_source_block CN-BFlAB
_cod_original_cell_volume 3396.3(1)
_cod_original_formula_sum 'C43 H34 N4 '
_cod_database_code 7212400

loop_
_symmetry_equiv_pos_as_xyz
x,y,z
1/2-x,1/2+y,-z
-x,-y,-z
1/2+x,1/2-y,z

loop_
_atom_site_label
_atom_site_type_symbol
_atom_site_fract_x
_atom_site_fract_y
_atom_site_fract_z
_atom_site_U_iso_or_equiv
_atom_site_adp_type
_atom_site_occupancy
_atom_site_calc_flag
N(1) N 0.33679(9) -0.0524(1) 0.20439(8) 0.0668(4) Uani 1.00 d
N(2) N 0.5453(1) -0.2528(1) 0.02485(9) 0.0780(5) Uani 1.00 d
N(3) N 0.5684(1) -0.3506(1) 0.03731(9) 0.0806(5) Uani 1.00 d
N(4) N 0.8704(1) -0.4839(2) -0.1655(1) 0.1117(8) Uani 1.00 d
C(1) C 0.3853(1) -0.1076(1) 0.15796(9) 0.0614(5) Uani 1.00 d
C(2) C 0.4160(1) -0.2139(1) 0.17826(10) 0.0700(5) Uani 1.00 d
C(3) C 0.4665(1) -0.2668(1) 0.1354(1) 0.0717(5) Uani 1.00 d
C(4) C 0.4874(1) -0.2147(1) 0.07004(9) 0.0666(5) Uani 1.00 d
C(5) C 0.4542(1) -0.1115(1) 0.04784(10) 0.0724(6) Uani 1.00 d
C(6) C 0.4037(1) -0.0578(1) 0.09069(10) 0.0706(5) Uani 1.00 d
C(7) C 0.6330(1) -0.3787(2) -0.0057(1) 0.0755(6) Uani 1.00 d
C(8) C 0.6406(1) -0.4868(2) -0.0281(1) 0.0948(8) Uani 1.00 d
C(9) C 0.7008(1) -0.5153(2) -0.0700(1) 0.0934(8) Uani 1.00 d
C(10) C 0.7556(1) -0.4365(2) -0.0876(1) 0.0770(6) Uani 1.00 d
C(11) C 0.7491(1) -0.3279(2) -0.0635(1) 0.0818(6) Uani 1.00 d
C(12) C 0.6864(1) -0.2986(2) -0.0231(1) 0.0774(6) Uani 1.00 d
C(13) C 0.8188(1) -0.4657(2) -0.1308(1) 0.0884(7) Uani 1.00 d
C(21) C 0.42270(9) 0.2312(1) 0.24478(9) 0.0551(4) Uani 1.00 d
C(22) C 0.41841(10) 0.1191(1) 0.22502(9) 0.0594(5) Uani 1.00 d
C(23) C 0.34357(10) 0.0647(1) 0.21839(9) 0.0594(5) Uani 1.00 d
C(24) C 0.2738(1) 0.1235(1) 0.2297(1) 0.0661(5) Uani 1.00 d
C(25) C 0.27876(10) 0.2345(1) 0.25097(10) 0.0624(5) Uani 1.00 d
C(26) C 0.35362(9) 0.2887(1) 0.25902(9) 0.0549(4) Uani 1.00 d
C(27) C 0.3779(1) 0.4022(1) 0.28416(9) 0.0574(4) Uani 1.00 d
C(28) C 0.3334(1) 0.4892(1) 0.3090(1) 0.0688(5) Uani 1.00 d
C(29) C 0.3738(1) 0.5866(1) 0.3347(1) 0.0824(7) Uani 1.00 d
C(30) C 0.4563(1) 0.5972(2) 0.3357(1) 0.0879(7) Uani 1.00 d
C(31) C 0.5012(1) 0.5119(2) 0.3093(1) 0.0763(6) Uani 1.00 d
C(32) C 0.46189(10) 0.4134(1) 0.28432(9) 0.0600(5) Uani 1.00 d
C(33) C 0.49754(9) 0.3066(1) 0.25717(9) 0.0589(5) Uani 1.00 d
C(34) C 0.5302(1) 0.3241(2) 0.1808(1) 0.0815(6) Uani 1.00 d
C(35) C 0.5654(1) 0.2608(2) 0.3206(1) 0.0769(6) Uani 1.00 d
C(41) C 0.23652(9) -0.1550(1) 0.36543(8) 0.0549(4) Uani 1.00 d
C(42) C 0.28829(10) -0.0957(1) 0.32643(9) 0.0598(5) Uani 1.00 d
C(43) C 0.28568(10) -0.1153(1) 0.24687(9) 0.0590(5) Uani 1.00 d
C(44) C 0.2321(1) -0.1940(1) 0.20776(9) 0.0640(5) Uani 1.00 d
C(45) C 0.1814(1) -0.2547(1) 0.24677(10) 0.0631(5) Uani 1.00 d
C(46) C 0.18360(9) -0.2351(1) 0.32607(9) 0.0562(4) Uani 1.00 d
C(47) C 0.13666(10) -0.2845(1) 0.3814(1) 0.0634(5) Uani 1.00 d
C(48) C 0.0767(1) -0.3669(1) 0.3712(1) 0.0837(7) Uani 1.00 d
C(49) C 0.0402(2) -0.3946(2) 0.4345(2) 0.1093(9) Uani 1.00 d
C(50) C 0.0635(2) -0.3419(2) 0.5055(2) 0.121(1) Uani 1.00 d
C(51) C 0.1228(2) -0.2611(2) 0.5164(1) 0.0979(8) Uani 1.00 d
C(52) C 0.1606(1) -0.2321(1) 0.4540(1) 0.0697(5) Uani 1.00 d
C(53) C 0.2270(1) -0.1468(1) 0.45068(9) 0.0652(5) Uani 1.00 d
C(54) C 0.2013(1) -0.0290(2) 0.4714(1) 0.0867(7) Uani 1.00 d
C(55) C 0.3066(1) -0.1786(2) 0.5051(1) 0.0970(7) Uani 1.00 d
H(2) H 0.4017 -0.2502 0.2226 0.0840 Uiso 1.00 calc
H(3) H 0.4873 -0.3389 0.1503 0.0860 Uiso 1.00 calc
H(5) H 0.4666 -0.0769 0.0020 0.0869 Uiso 1.00 calc
H(6) H 0.3814 0.0131 0.0745 0.0847 Uiso 1.00 calc
H(8) H 0.6045 -0.5422 -0.0148 0.1137 Uiso 1.00 calc
H(9) H 0.7046 -0.5901 -0.0871 0.1121 Uiso 1.00 calc
H(11) H 0.7871 -0.2732 -0.0742 0.0981 Uiso 1.00 calc
H(12) H 0.6806 -0.2234 -0.0077 0.0929 Uiso 1.00 calc
H(22) H 0.4658 0.0802 0.2162 0.0713 Uiso 1.00 calc
H(24) H 0.2223 0.0866 0.2227 0.0793 Uiso 1.00 calc
H(25) H 0.2314 0.2734 0.2600 0.0749 Uiso 1.00 calc
H(28) H 0.2763 0.4818 0.3084 0.0826 Uiso 1.00 calc
H(29) H 0.3442 0.6468 0.3518 0.0988 Uiso 1.00 calc
H(30) H 0.4833 0.6641 0.3549 0.1055 Uiso 1.00 calc
H(31) H 0.5579 0.5211 0.3085 0.0916 Uiso 1.00 calc
H(34a) H 0.5520 0.2560 0.1655 0.0977 Uiso 1.00 calc
H(34b) H 0.4868 0.3480 0.1409 0.0977 Uiso 1.00 calc
H(34c) H 0.5720 0.3792 0.1885 0.0977 Uiso 1.00 calc
H(35a) H 0.5436 0.2456 0.3666 0.0923 Uiso 1.00 calc
H(35b) H 0.5866 0.1940 0.3025 0.0923 Uiso 1.00 calc
H(35c) H 0.6080 0.3143 0.3320 0.0923 Uiso 1.00 calc
H(42) H 0.3252 -0.0424 0.3534 0.0717 Uiso 1.00 calc
H(44) H 0.2304 -0.2062 0.1534 0.0768 Uiso 1.00 calc
H(45) H 0.1454 -0.3092 0.2199 0.0757 Uiso 1.00 calc
H(48) H 0.0611 -0.4031 0.3221 0.1004 Uiso 1.00 calc
H(49) H -0.0011 -0.4503 0.4290 0.1312 Uiso 1.00 calc
H(50) H 0.0376 -0.3622 0.5482 0.1447 Uiso 1.00 calc
H(51) H 0.1378 -0.2255 0.5657 0.1175 Uiso 1.00 calc
H(54a) H 0.2432 0.0226 0.4650 0.1041 Uiso 1.00 calc
H(54b) H 0.1519 -0.0090 0.4377 0.1041 Uiso 1.00 calc
H(54c) H 0.1931 -0.0277 0.5242 0.1041 Uiso 1.00 calc
H(55a) H 0.3214 -0.2526 0.4940 0.1164 Uiso 1.00 calc
H(55b) H 0.3489 -0.1288 0.4972 0.1164 Uiso 1.00 calc
H(55c) H 0.2988 -0.1741 0.5580 0.1164 Uiso 1.00 calc

loop_
_atom_site_aniso_label
_atom_site_aniso_U_11
_atom_site_aniso_U_22
_atom_site_aniso_U_33
_atom_site_aniso_U_12
_atom_site_aniso_U_13
_atom_site_aniso_U_23
N(1) 0.0740(10) 0.0591(8) 0.0725(9) -0.0089(7) 0.0272(7) -0.0002(6)
N(2) 0.092(1) 0.0754(10) 0.0662(9) 0.0034(8) 0.0119(8) -0.0054(7)
N(3) 0.084(1) 0.086(1) 0.0723(10) -0.0046(9) 0.0162(8) -0.0012(8)
N(4) 0.091(1) 0.117(2) 0.129(2) 0.001(1) 0.026(1) -0.041(1)
C(1) 0.065(1) 0.0626(9) 0.0582(9) -0.0052(8) 0.0145(8) 0.0000(7)
C(2) 0.080(1) 0.069(1) 0.0647(10) 0.0015(9) 0.0228(9) 0.0117(8)
C(3) 0.079(1) 0.0667(10) 0.070(1) 0.0030(9) 0.0160(9) 0.0067(8)
C(4) 0.070(1) 0.074(1) 0.0579(9) -0.0042(9) 0.0153(8) -0.0060(8)
C(5) 0.088(1) 0.073(1) 0.0599(10) -0.0059(9) 0.0227(9) 0.0045(8)
C(6) 0.084(1) 0.0657(10) 0.0641(10) -0.0005(9) 0.0174(9) 0.0083(8)
C(7) 0.075(1) 0.083(1) 0.067(1) 0.0029(10) 0.0073(9) -0.0028(9)
C(8) 0.090(2) 0.081(1) 0.114(2) 0.000(1) 0.021(1) -0.012(1)
C(9) 0.085(1) 0.086(1) 0.109(2) 0.010(1) 0.017(1) -0.019(1)
C(10) 0.074(1) 0.081(1) 0.072(1) 0.0119(10) 0.0029(9) -0.0124(9)
C(11) 0.090(1) 0.086(1) 0.068(1) 0.002(1) 0.0112(10) -0.0063(9)
C(12) 0.095(1) 0.072(1) 0.064(1) 0.010(1) 0.0109(10) -0.0106(8)
C(13) 0.079(1) 0.095(1) 0.089(1) 0.006(1) 0.008(1) -0.027(1)
C(21) 0.0453(8) 0.0622(9) 0.0575(8) -0.0023(7) 0.0081(7) 0.0061(7)
C(22) 0.0505(9) 0.0630(9) 0.0659(9) 0.0003(7) 0.0134(7) 0.0013(7)
C(23) 0.0578(10) 0.0575(9) 0.0639(9) -0.0041(7) 0.0136(7) 0.0045(7)
C(24) 0.0499(10) 0.0668(10) 0.082(1) -0.0074(8) 0.0138(8) 0.0082(8)
C(25) 0.0482(9) 0.0642(9) 0.077(1) 0.0011(7) 0.0157(8) 0.0074(8)
C(26) 0.0471(9) 0.0589(9) 0.0590(9) -0.0016(7) 0.0101(7) 0.0066(6)
C(27) 0.0582(10) 0.0577(9) 0.0551(8) -0.0008(7) 0.0071(7) 0.0084(7)
C(28) 0.074(1) 0.0622(10) 0.070(1) 0.0077(8) 0.0134(9) 0.0078(8)
C(29) 0.100(2) 0.059(1) 0.086(1) 0.005(1) 0.010(1) 0.0035(9)
C(30) 0.098(2) 0.064(1) 0.094(1) -0.011(1) -0.003(1) 0.0017(10)
C(31) 0.066(1) 0.069(1) 0.088(1) -0.0128(9) -0.0029(9) 0.0079(9)
C(32) 0.0548(10) 0.0652(10) 0.0572(9) -0.0047(7) 0.0022(7) 0.0095(7)
C(33) 0.0450(9) 0.0692(10) 0.0610(9) -0.0049(7) 0.0055(7) 0.0071(7)
C(34) 0.061(1) 0.109(1) 0.076(1) -0.016(1) 0.0167(9) 0.006(1)
C(35) 0.053(1) 0.088(1) 0.084(1) 0.0016(9) -0.0031(9) 0.0082(9)
C(41) 0.0590(9) 0.0522(8) 0.0527(8) 0.0033(7) 0.0076(7) 0.0015(6)
C(42) 0.060(1) 0.0569(9) 0.0602(9) -0.0077(7) 0.0055(7) -0.0032(7)
C(43) 0.0614(10) 0.0575(9) 0.0598(9) -0.0066(7) 0.0149(8) 0.0018(7)
C(44) 0.070(1) 0.0676(10) 0.0555(9) -0.0093(8) 0.0131(8) -0.0070(7)
C(45) 0.063(1) 0.0599(9) 0.0657(10) -0.0096(8) 0.0090(8) -0.0097(7)
C(46) 0.0568(9) 0.0506(8) 0.0616(9) 0.0014(7) 0.0120(7) 0.0017(6)
C(47) 0.060(1) 0.0535(9) 0.080(1) 0.0060(7) 0.0197(8) 0.0108(8)
C(48) 0.079(1) 0.064(1) 0.113(2) -0.0066(9) 0.032(1) 0.0097(10)
C(49) 0.106(2) 0.082(1) 0.155(2) -0.011(1) 0.064(2) 0.023(1)
C(50) 0.147(2) 0.100(2) 0.136(2) 0.000(2) 0.085(2) 0.025(2)
C(51) 0.126(2) 0.092(1) 0.088(1) 0.006(1) 0.051(1) 0.014(1)
C(52) 0.079(1) 0.0662(10) 0.067(1) 0.0117(9) 0.0238(9) 0.0138(8)
C(53) 0.075(1) 0.0678(10) 0.0517(9) 0.0053(8) 0.0089(8) 0.0035(7)
C(54) 0.118(2) 0.077(1) 0.067(1) 0.007(1) 0.020(1) -0.0115(9)
C(55) 0.098(2) 0.123(2) 0.064(1) 0.010(1) -0.002(1) 0.015(1)

loop_
_atom_type_symbol
_atom_type_description
_atom_type_scat_dispersion_real
_atom_type_scat_dispersion_imag
_atom_type_scat_source
C C 0.018 0.009
;International Tables for Crystallography
(1992, Vol. C, Tables 4.2.6.8 and 6.1.1.1)
;
H H 0.000 0.000
;International Tables for Crystallography
(1992, Vol. C, Table 6.1.1.2)
;
N N 0.031 0.018
;International Tables for Crystallography
(1992, Vol. C, Tables 4.2.6.8 and 6.1.1.1)
;

loop_
_geom_angle_atom_site_label_1
_geom_angle_atom_site_label_2
_geom_angle_atom_site_label_3
_geom_angle
_geom_angle_publ_flag
C(1) N(1) C(23) 121.8(1) yes
C(1) N(1) C(43) 119.9(1) yes
C(23) N(1) C(43) 117.8(1) yes
N(3) N(2) C(4) 115.2(2) yes
N(2) N(3) C(7) 111.3(2) yes
N(1) C(1) C(2) 120.5(1) yes
N(1) C(1) C(6) 120.8(2) yes
C(2) C(1) C(6) 118.6(1) yes
C(1) C(2) C(3) 121.2(1) yes
C(2) C(3) C(4) 119.9(2) yes
N(2) C(4) C(3) 126.6(2) yes
N(2) C(4) C(5) 114.2(1) yes
C(3) C(4) C(5) 119.1(2) yes
C(4) C(5) C(6) 121.3(2) yes
C(1) C(6) C(5) 119.9(2) yes
N(3) C(7) C(8) 118.8(2) yes
N(3) C(7) C(12) 120.9(2) yes
C(8) C(7) C(12) 120.3(2) yes
C(7) C(8) C(9) 119.8(2) yes
C(8) C(9) C(10) 120.8(2) yes
C(9) C(10) C(11) 119.4(2) yes
C(9) C(10) C(13) 121.2(2) yes
C(11) C(10) C(13) 119.5(2) yes
C(10) C(11) C(12) 119.6(2) yes
C(7) C(12) C(11) 119.9(2) yes
N(4) C(13) C(10) 176.8(2) yes
C(22) C(21) C(26) 121.0(1) yes
C(22) C(21) C(33) 128.1(1) yes
C(26) C(21) C(33) 110.9(1) yes
C(21) C(22) C(23) 118.9(1) yes
N(1) C(23) C(22) 121.3(1) yes
N(1) C(23) C(24) 118.6(1) yes
C(22) C(23) C(24) 120.0(1) yes
C(23) C(24) C(25) 120.8(1) yes
C(24) C(25) C(26) 119.3(1) yes
C(21) C(26) C(25) 120.0(1) yes
C(21) C(26) C(27) 108.7(1) yes
C(25) C(26) C(27) 131.3(1) yes
C(26) C(27) C(28) 131.1(2) yes
C(26) C(27) C(32) 108.1(1) yes
C(28) C(27) C(32) 120.7(1) yes
C(27) C(28) C(29) 118.8(2) yes
C(28) C(29) C(30) 120.6(2) yes
C(29) C(30) C(31) 121.3(2) yes
C(30) C(31) C(32) 118.9(2) yes
C(27) C(32) C(31) 119.8(2) yes
C(27) C(32) C(33) 111.1(1) yes
C(31) C(32) C(33) 129.1(2) yes
C(21) C(33) C(32) 101.1(1) yes
C(21) C(33) C(34) 111.3(1) yes
C(21) C(33) C(35) 111.5(1) yes
C(32) C(33) C(34) 111.6(1) yes
C(32) C(33) C(35) 110.9(1) yes
C(34) C(33) C(35) 110.1(1) yes
C(42) C(41) C(46) 120.4(1) yes
C(42) C(41) C(53) 128.7(1) yes
C(46) C(41) C(53) 110.9(1) yes
C(41) C(42) C(43) 119.0(1) yes
N(1) C(43) C(42) 120.2(1) yes
N(1) C(43) C(44) 119.5(1) yes
C(42) C(43) C(44) 120.3(1) yes
C(43) C(44) C(45) 120.9(1) yes
C(44) C(45) C(46) 119.0(1) yes
C(41) C(46) C(45) 120.4(1) yes
C(41) C(46) C(47) 108.6(1) yes
C(45) C(46) C(47) 131.0(1) yes
C(46) C(47) C(48) 130.9(2) yes
C(46) C(47) C(52) 108.0(1) yes
C(48) C(47) C(52) 121.1(2) yes
C(47) C(48) C(49) 118.1(2) yes
C(48) C(49) C(50) 120.5(2) yes
C(49) C(50) C(51) 121.9(2) yes
C(50) C(51) C(52) 118.9(2) yes
C(47) C(52) C(51) 119.6(2) yes
C(47) C(52) C(53) 111.2(1) yes
C(51) C(52) C(53) 129.2(2) yes
C(41) C(53) C(52) 101.3(1) yes
C(41) C(53) C(54) 111.6(1) yes
C(41) C(53) C(55) 111.1(1) yes
C(52) C(53) C(54) 112.3(1) yes
C(52) C(53) C(55) 111.3(1) yes
C(54) C(53) C(55) 109.2(2) yes

loop_
_geom_bond_atom_site_label_1
_geom_bond_atom_site_label_2
_geom_bond_distance
_geom_bond_publ_flag
N(1) C(1) 1.400(2) yes
N(1) C(23) 1.426(2) yes
N(1) C(43) 1.432(2) yes
N(2) N(3) 1.241(2) yes
N(2) C(4) 1.419(2) yes
N(3) C(7) 1.449(2) yes
N(4) C(13) 1.151(2) yes
C(1) C(2) 1.395(2) yes
C(1) C(6) 1.392(2) yes
C(2) C(3) 1.370(2) yes
C(3) C(4) 1.390(2) yes
C(4) C(5) 1.382(2) yes
C(5) C(6) 1.373(2) yes
C(7) C(8) 1.365(3) yes
C(7) C(12) 1.376(3) yes
C(8) C(9) 1.377(3) yes
C(9) C(10) 1.381(3) yes
C(10) C(11) 1.379(3) yes
C(10) C(13) 1.436(3) yes
C(11) C(12) 1.396(2) yes
C(21) C(22) 1.386(2) yes
C(21) C(26) 1.396(2) yes
C(21) C(33) 1.520(2) yes
C(22) C(23) 1.389(2) yes
C(23) C(24) 1.398(2) yes
C(24) C(25) 1.381(2) yes
C(25) C(26) 1.386(2) yes
C(26) C(27) 1.465(2) yes
C(27) C(28) 1.389(2) yes
C(27) C(32) 1.398(2) yes
C(28) C(29) 1.381(2) yes
C(29) C(30) 1.370(3) yes
C(30) C(31) 1.389(3) yes
C(31) C(32) 1.382(2) yes
C(32) C(33) 1.520(2) yes
C(33) C(34) 1.532(2) yes
C(33) C(35) 1.530(2) yes
C(41) C(42) 1.380(2) yes
C(41) C(46) 1.395(2) yes
C(41) C(53) 1.518(2) yes
C(42) C(43) 1.393(2) yes
C(43) C(44) 1.389(2) yes
C(44) C(45) 1.377(2) yes
C(45) C(46) 1.390(2) yes
C(46) C(47) 1.464(2) yes
C(47) C(48) 1.391(2) yes
C(47) C(52) 1.401(2) yes
C(48) C(49) 1.385(3) yes
C(49) C(50) 1.378(4) yes
C(50) C(51) 1.370(3) yes
C(51) C(52) 1.385(2) yes
C(52) C(53) 1.512(2) yes
C(53) C(54) 1.537(2) yes
C(53) C(55) 1.530(3) yes

loop_
_geom_contact_atom_site_label_1
_geom_contact_atom_site_label_2
_geom_contact_distance
_geom_contact_site_symmetry_2
N(4) C(45) 3.482(2) 3_645
N(4) C(5) 3.588(3) 2_645
C(2) C(30) 3.522(3) 1_545
C(6) C(10) 3.596(3) 4_445
C(11) C(25) 3.394(3) 3_655
C(11) C(26) 3.549(2) 3_655
C(35) C(55) 3.516(3) 3_656
